data_7710100
loop_
_publ_author_name
'Weng, Zhewei'
'Ogiwara, Naoki'
'Yokogawa, Daisuke'
'Kitao, Takashi'
'Kikukawa, Yuji'
'Uchida, Sayaka'

_publ_section_title
;
 Basicity of Isostructural Porous Ionic Crystals Composed of
 Nb/Ta-Substituted Keggin-Type Polyoxotungstates
;
_journal_name_full 'Dalton Transactions'
_journal_paper_doi 10.1039/D2DT00478J
_journal_year 2022
_chemical_formula_moiety 'C6 H6 B Cr3 K4 O66 W12'
_chemical_formula_sum 'C6 H6 B Cr3 K4 O66 W12'
_chemical_formula_weight 3663.52
_space_group_crystal_system orthorhombic
_space_group_IT_number 62
_space_group_name_Hall '-P 2ac 2n'
_space_group_name_H-M_alt 'P n m a'
_atom_sites_solution_hydrogens geom
_atom_sites_solution_primary dual
_audit_creation_date 2022-03-31
_audit_creation_method
;
Olex2 1.5
(compiled 2021.12.09 svn.r5202d8cf for OlexSys, GUI svn.r6439)
;
_audit_update_record
;
2022-04-01 deposited with the CCDC.	2022-04-21 downloaded from the CCDC.
;
_cell_angle_alpha 90
_cell_angle_beta 90
_cell_angle_gamma 90
_cell_formula_units_Z 4
_cell_length_a 24.3679(4)
_cell_length_b 15.9691(2)
_cell_length_c 16.9507(2)
_cell_measurement_reflns_used 22804
_cell_measurement_temperature 153.15
_cell_measurement_theta_max 30.4930
_cell_measurement_theta_min 2.5430
_cell_volume 6596.08(16)
_computing_cell_refinement 'CrysAlisPro 1.171.40.84a (Rigaku OD, 2020)'
_computing_data_collection 'CrysAlisPro 1.171.40.84a (Rigaku OD, 2020)'
_computing_data_reduction 'CrysAlisPro 1.171.40.84a (Rigaku OD, 2020)'
_computing_molecular_graphics 'Olex2 1.5 (Dolomanov et al., 2009)'
_computing_publication_material 'Olex2 1.5 (Dolomanov et al., 2009)'
_computing_structure_refinement 'SHELXL 2019/2 (Sheldrick, 2015)'
_computing_structure_solution 'SHELXT  (Sheldrick, 2015)'
_diffrn_ambient_temperature 153.15
_diffrn_detector 'HPC area detector'
_diffrn_detector_area_resol_mean 10.0
_diffrn_detector_type 'Rigaku HyPix-6000 area detector'
_diffrn_measured_fraction_theta_full 0.999
_diffrn_measured_fraction_theta_max 0.895
_diffrn_measurement_details
;
List of Runs (angles in degrees, time in seconds):

  # Type    Start    End  Width  t~exp~   \w     \q     \k     \f   Frames
#--------------------------------------------------------------------------
  1  \w     68.00  94.00   0.50   10.81    --    5.00  45.00 150.00   52
  2  \w     49.00  74.00   0.50   10.81    --  -14.60  45.00   0.00   50
  3  \w    -12.00  14.00   0.50   10.81    --  -14.60  45.00   0.00   52
  4  \w    -99.00  73.00   0.50   10.81    --  -14.60  45.00 120.00  344
;
_diffrn_measurement_device 'three-circle diffractometer'
_diffrn_measurement_device_type 'Rigaku AFC HyPix-6000'
_diffrn_measurement_method '\w scans'
_diffrn_orient_matrix_type 'CrysAlisPro convention (1999,Acta A55,543-557)'
_diffrn_orient_matrix_UB_11 0.0199931000
_diffrn_orient_matrix_UB_12 -0.0307590000
_diffrn_orient_matrix_UB_13 0.0092721000
_diffrn_orient_matrix_UB_21 0.0147327000
_diffrn_orient_matrix_UB_22 0.0105489000
_diffrn_orient_matrix_UB_23 -0.0347101000
_diffrn_orient_matrix_UB_31 0.0151801000
_diffrn_orient_matrix_UB_32 0.0302564000
_diffrn_orient_matrix_UB_33 0.0214562000
_diffrn_radiation_monochromator graphite
_diffrn_radiation_probe x-ray
_diffrn_radiation_type 'Mo K\a'
_diffrn_radiation_wavelength 0.71073
_diffrn_reflns_av_R_equivalents 0.0495
_diffrn_reflns_av_unetI/netI 0.0335
_diffrn_reflns_Laue_measured_fraction_full 0.999
_diffrn_reflns_Laue_measured_fraction_max 0.895
_diffrn_reflns_limit_h_max 31
_diffrn_reflns_limit_h_min -32
_diffrn_reflns_limit_k_max 20
_diffrn_reflns_limit_k_min -22
_diffrn_reflns_limit_l_max 18
_diffrn_reflns_limit_l_min -24
_diffrn_reflns_number 39997
_diffrn_reflns_point_group_measured_fraction_full 0.999
_diffrn_reflns_point_group_measured_fraction_max 0.895
_diffrn_reflns_theta_full 25.242
_diffrn_reflns_theta_max 30.432
_diffrn_reflns_theta_min 2.422
_diffrn_source 'rotating anode X-ray generator'
_diffrn_source_type 'Ultrax 18'
_exptl_absorpt_coefficient_mu 21.671
_exptl_absorpt_correction_T_max 0.01092
_exptl_absorpt_correction_T_min 0.00128
_exptl_absorpt_correction_type sphere
_exptl_absorpt_process_details
;
CrysAlisPro 1.171.40.84a (Rigaku Oxford Diffraction, 2020)
Spherical absorption correction
using equivalent radius and absorption coefficient.
Empirical absorption correction using spherical harmonics,
implemented in SCALE3 ABSPACK scaling algorithm.
;
_exptl_crystal_colour 'clear greenish green'
_exptl_crystal_colour_lustre clear
_exptl_crystal_colour_modifier greenish
_exptl_crystal_colour_primary green
_exptl_crystal_density_diffrn 3.689
_exptl_crystal_description needle
_exptl_crystal_F_000 6444
_exptl_crystal_size_max 0.3
_exptl_crystal_size_mid 0.08
_exptl_crystal_size_min 0.07
_exptl_crystal_size_rad 0.400
_refine_diff_density_max 5.975
_refine_diff_density_min -2.674
_refine_diff_density_rms 0.628
_refine_ls_extinction_method none
_refine_ls_goodness_of_fit_ref 1.174
_refine_ls_hydrogen_treatment constr
_refine_ls_matrix_type full
_refine_ls_number_parameters 439
_refine_ls_number_reflns 9251
_refine_ls_number_restraints 958
_refine_ls_restrained_S_all 1.121
_refine_ls_R_factor_all 0.0670
_refine_ls_R_factor_gt 0.0637
_refine_ls_shift/su_max 0.001
_refine_ls_shift/su_mean 0.000
_refine_ls_structure_factor_coef Fsqd
_refine_ls_weighting_details 'w=1/[\s^2^(Fo^2^)+(0.1045P)^2^+59.4398P] where P=(Fo^2^+2Fc^2^)/3'
_refine_ls_weighting_scheme calc
_refine_ls_wR_factor_gt 0.1684
_refine_ls_wR_factor_ref 0.1709
_reflns_Friedel_coverage 0.000
_reflns_number_gt 8524
_reflns_number_total 9251
_reflns_threshold_expression 'I > 2\s(I)'
_cod_data_source_file d2dt00478j2.cif
_cod_data_source_block exp_174_sq
_cod_original_cell_volume 6596.11(16)
_cod_database_code 7710100
_shelx_shelxl_version_number 2019/2
_chemical_oxdiff_formula Cr3C4H4K4BW12O65
_shelx_space_group_comment
;
The symmetry employed for this shelxl refinement is uniquely defined
by the following loop, which should always be used as a source of
symmetry information in preference to the above space-group names.
They are only intended as comments.
;
_shelx_estimated_absorpt_t_max 0.312
_shelx_estimated_absorpt_t_min 0.059
_olex2_refinement_description
;
1. Fixed Uiso
 At 1.2 times of:
  All C(H) groups
2. Rigid bond restraints
 All non-hydrogen atoms
 with sigma for 1-2 distances of 0.01 and sigma for 1-3 distances of 0.01
3. Uiso/Uaniso restraints and constraints
All non-hydrogen atoms have similar U: within 2A with sigma of 0.04 and sigma
for terminal atoms of 0.08 within 2A
4. Rigid body (RIGU) restrains
 All non-hydrogen atoms
 with sigma for 1-2 distances of 0.004 and sigma for 1-3 distances of 0.004
5.a Aromatic/amide H refined with riding coordinates:
 C1(H1), C2(H2), C3(H3), C4(H4)
;
_platon_squeeze_void_probe_radius 1.20
_olex2_submission_special_instructions 'No special instructions were received'
_oxdiff_exptl_absorpt_empirical_details
;
Empirical correction (ABSPACK) includes:
- Absorption correction using spherical harmonics
- Frame scaling
;
_oxdiff_exptl_absorpt_empirical_full_max 2.708
_oxdiff_exptl_absorpt_empirical_full_min 0.560

loop_
_space_group_symop_operation_xyz
'x, y, z'
'-x+1/2, -y, z+1/2'
'-x, y+1/2, -z'
'x+1/2, -y+1/2, -z+1/2'
'-x, -y, -z'
'x-1/2, y, -z-1/2'
'x, -y-1/2, z'
'-x-1/2, y-1/2, z-1/2'

loop_
_atom_site_label
_atom_site_type_symbol
_atom_site_fract_x
_atom_site_fract_y
_atom_site_fract_z
_atom_site_U_iso_or_equiv
_atom_site_adp_type
_atom_site_occupancy
_atom_site_site_symmetry_order
_atom_site_calc_flag
_atom_site_refinement_flags_posn
_atom_site_refinement_flags_adp
_atom_site_refinement_flags_occupancy
_atom_site_disorder_assembly
_atom_site_disorder_group
W1 W 0.69974(2) 0.64577(3) 0.66890(3) 0.02910(12) Uani 1 1 d . U . . .
W2 W 0.62046(2) 0.750000 0.54567(3) 0.02911(14) Uani 1 2 d S TU P . .
W3 W 0.57942(2) 0.96784(3) 0.74344(3) 0.03037(12) Uani 1 1 d . U . . .
W4 W 0.50140(2) 0.86417(3) 0.61900(3) 0.03107(12) Uani 1 1 d . U . . .
W5 W 0.66841(2) 0.64651(3) 0.87979(3) 0.03125(12) Uani 1 1 d . U . . .
W6 W 0.47132(2) 0.63598(3) 0.81045(3) 0.03094(12) Uani 1 1 d . U . . .
W7 W 0.56029(3) 0.750000 0.94717(3) 0.03222(15) Uani 1 2 d S TU P . .
Cr1 Cr 0.13641(8) 0.64749(11) 1.24917(10) 0.0307(3) Uani 1 1 d . U . . .
Cr2 Cr 0.02068(10) 0.750000 1.22460(14) 0.0307(5) Uani 1 2 d S TU P . .
K1 K 0.33898(11) 0.48308(18) 0.92613(16) 0.0395(5) Uani 1 1 d . U . . .
K2 K 0.20816(11) 0.54664(17) 1.06455(17) 0.0420(5) Uani 1 1 d . U . . .
O1 O 0.6155(3) 0.6666(5) 0.9614(4) 0.0326(14) Uani 1 1 d . U . . .
O2 O 0.1240(4) 0.4892(6) 0.9746(6) 0.0482(19) Uani 1 1 d . U . . .
O3 O 0.5944(3) 1.0728(5) 0.7473(5) 0.0341(15) Uani 1 1 d . U . . .
O4 O 0.1604(4) 0.4179(6) 1.1638(6) 0.0437(18) Uani 1 1 d . U . . .
O5 O 0.5375(3) 0.9660(5) 0.6484(4) 0.0311(13) Uani 1 1 d . U . . .
O6 O 0.4133(3) 0.5968(5) 0.8557(5) 0.0369(15) Uani 1 1 d . U . . .
O7 O 0.4432(4) 0.5057(6) 1.0172(5) 0.0475(19) Uani 1 1 d . U . . .
O8 O 0.4624(3) 0.8999(5) 0.5406(5) 0.0378(16) Uani 1 1 d . U . . .
O9 O 0.6319(4) 0.750000 0.6829(6) 0.0287(16) Uani 1 2 d S TU P . .
O10 O 0.0971(4) 0.750000 1.2418(6) 0.0298(17) Uani 1 2 d S TU P . .
O11 O 0.4498(3) 0.8829(5) 0.7018(5) 0.0324(14) Uani 1 1 d . U . . .
O12 O 0.7100(3) 0.5789(5) 0.9298(5) 0.0385(16) Uani 1 1 d . U . . .
O13 O 0.1951(3) 0.6799(5) 1.1727(5) 0.0375(15) Uani 1 1 d . U . . .
O14 O 0.3201(4) 0.3204(5) 0.8436(5) 0.0366(15) Uani 1 1 d . U . . .
O15 O 0.0209(3) 0.8356(5) 1.1412(5) 0.0367(15) Uani 1 1 d . U . . .
O16 O 0.0055(3) 0.6643(5) 1.3050(5) 0.0318(14) Uani 1 1 d . U . . .
O17 O 0.6100(4) 0.750000 0.8260(6) 0.0299(16) Uani 1 2 d S TU P . .
O18 O 0.1802(4) 0.5404(6) 1.2610(5) 0.0416(17) Uani 1 1 d . U . . .
O19 O 0.4528(5) 0.750000 0.7994(7) 0.034(2) Uani 1 2 d S TU P . .
O20 O -0.0632(5) 0.750000 1.2098(8) 0.050(3) Uani 1 2 d S TU P . .
O21 O 0.5134(3) 0.9655(5) 0.8018(4) 0.0310(14) Uani 1 1 d . U . . .
O22 O 0.5326(5) 0.750000 1.0399(7) 0.039(2) Uani 1 2 d S TU P . .
O23 O 0.7524(3) 0.5795(5) 0.6473(5) 0.0343(15) Uani 1 1 d . U . . .
O24 O 0.6416(3) 0.9318(5) 0.6833(4) 0.0300(13) Uani 1 1 d . U . . .
O25 O 0.6207(5) 0.750000 0.4443(6) 0.032(2) Uani 1 2 d S TU P . .
O26 O 0.5657(3) 0.8331(5) 0.5648(4) 0.0327(14) Uani 1 1 d . U . . .
O27 O 0.0861(3) 0.6005(5) 1.3275(5) 0.0372(15) Uani 1 1 d . U . . .
O28 O 0.7022(4) 0.750000 0.9089(6) 0.0309(18) Uani 1 2 d S TU P . .
O29 O 0.3057(4) 0.6215(6) 1.0241(6) 0.0462(18) Uani 1 1 d . U . . .
O30 O 0.7051(3) 0.6499(5) 0.7814(5) 0.0323(14) Uani 1 1 d . U . . .
O31 O 0.0988(4) 0.9079(5) 1.1601(5) 0.0396(17) Uani 1 1 d . U . . .
O32 O 0.7394(4) 0.750000 0.6661(6) 0.0301(18) Uani 1 2 d S TU P . .
O33 O 0.2133(5) 0.4014(8) 0.9271(7) 0.063(2) Uani 1 1 d . U . . .
O34 O 0.5149(3) 0.6681(5) 0.8980(5) 0.0333(14) Uani 1 1 d . U . . .
O35 O 0.5500(3) 0.8283(4) 0.7330(4) 0.0275(12) Uani 1 1 d . U . . .
O36 O 0.4814(4) 0.750000 0.6157(6) 0.0308(18) Uani 1 2 d S TU P . .
O37 O 0.6763(3) 0.6664(5) 0.5639(5) 0.0331(14) Uani 1 1 d . U . . .
O38 O 0.6185(3) 0.5691(5) 0.8339(4) 0.0329(14) Uani 1 1 d . U . . .
C1 C 0.0368(5) 0.6174(7) 1.3438(7) 0.0338(18) Uani 1 1 d . U . . .
H1 H 0.021927 0.592165 1.389838 0.041 Uiso 1 1 calc R U . . .
C2 C 0.3097(6) 0.250000 0.8730(9) 0.033(3) Uani 1 2 d S TU P . .
H2 H 0.292026 0.249998 0.922957 0.039 Uiso 1 2 calc R U P . .
C3 C 0.2088(6) 0.750000 1.1489(9) 0.033(3) Uani 1 2 d S TU P . .
H3 H 0.233693 0.750001 1.105697 0.039 Uiso 1 2 calc R U P . .
C4 C 0.0557(5) 0.8916(7) 1.1245(7) 0.036(2) Uani 1 1 d . U . . .
H4 H 0.047802 0.925015 1.079516 0.043 Uiso 1 1 calc R U . . .
B1 B 0.5862(7) 0.750000 0.7444(9) 0.027(2) Uani 1 2 d S TU P . .

loop_
_atom_site_aniso_label
_atom_site_aniso_U_11
_atom_site_aniso_U_22
_atom_site_aniso_U_33
_atom_site_aniso_U_23
_atom_site_aniso_U_13
_atom_site_aniso_U_12
W1 0.0276(2) 0.0269(2) 0.0329(2) 0.00077(15) 0.00187(14) 0.00135(14)
W2 0.0286(3) 0.0292(3) 0.0295(3) 0.000 0.0007(2) 0.000
W3 0.0291(2) 0.0261(2) 0.0359(2) -0.00008(15) 0.00204(15) 0.00057(14)
W4 0.0300(2) 0.0294(2) 0.0338(2) 0.00035(15) -0.00084(15) 0.00332(15)
W5 0.0325(2) 0.0300(2) 0.0313(2) 0.00134(15) -0.00064(15) 0.00169(15)
W6 0.0293(2) 0.0276(2) 0.0359(2) 0.00038(15) 0.00402(15) -0.00157(15)
W7 0.0328(3) 0.0334(3) 0.0305(3) 0.000 0.0029(2) 0.000
Cr1 0.0300(8) 0.0276(8) 0.0345(8) 0.0008(6) -0.0006(6) 0.0023(6)
Cr2 0.0275(11) 0.0333(12) 0.0313(11) 0.000 0.0000(9) 0.000
K1 0.0449(13) 0.0364(12) 0.0373(11) -0.0001(10) 0.0045(9) 0.0033(10)
K2 0.0400(13) 0.0391(13) 0.0470(13) -0.0026(10) 0.0006(10) 0.0007(10)
O1 0.036(3) 0.031(3) 0.031(3) 0.002(2) 0.001(2) 0.003(3)
O2 0.053(5) 0.046(5) 0.046(4) 0.005(3) -0.004(3) -0.010(4)
O3 0.031(3) 0.023(3) 0.049(4) -0.003(3) 0.002(3) 0.000(3)
O4 0.047(5) 0.030(3) 0.054(4) -0.001(3) 0.004(3) 0.006(3)
O5 0.032(3) 0.026(3) 0.035(3) 0.000(2) 0.002(2) 0.001(2)
O6 0.032(3) 0.032(3) 0.047(4) 0.002(3) 0.003(3) 0.000(3)
O7 0.050(4) 0.052(5) 0.040(4) 0.003(4) -0.004(3) -0.004(4)
O8 0.036(4) 0.038(4) 0.039(3) 0.001(3) -0.005(3) 0.006(3)
O9 0.028(4) 0.028(4) 0.031(3) 0.000 0.004(3) 0.000
O10 0.025(3) 0.029(4) 0.035(4) 0.000 -0.001(3) 0.000
O11 0.025(3) 0.033(3) 0.040(3) -0.001(3) 0.000(2) 0.002(3)
O12 0.037(4) 0.039(4) 0.039(4) 0.005(3) -0.004(3) 0.008(3)
O13 0.036(4) 0.035(3) 0.041(4) 0.004(2) 0.003(3) 0.005(3)
O14 0.037(4) 0.037(3) 0.036(4) 0.003(3) 0.002(3) -0.003(3)
O15 0.035(3) 0.038(4) 0.037(4) 0.006(3) -0.001(3) 0.006(3)
O16 0.033(3) 0.026(3) 0.036(3) -0.001(3) 0.003(2) -0.005(2)
O17 0.029(4) 0.033(4) 0.028(3) 0.000 -0.002(3) 0.000
O18 0.047(4) 0.034(4) 0.044(3) 0.000(3) -0.004(3) 0.007(3)
O19 0.034(5) 0.030(4) 0.037(5) 0.000 -0.002(4) 0.000
O20 0.028(4) 0.075(8) 0.047(6) 0.000 -0.002(4) 0.000
O21 0.034(3) 0.025(3) 0.034(3) -0.003(3) 0.001(3) -0.002(3)
O22 0.042(6) 0.043(6) 0.031(4) 0.000 0.005(4) 0.000
O23 0.035(4) 0.030(3) 0.039(4) 0.000(3) 0.004(3) 0.003(3)
O24 0.031(3) 0.027(3) 0.031(3) -0.005(3) 0.002(2) -0.002(3)
O25 0.040(6) 0.028(5) 0.029(4) 0.000 0.001(3) 0.000
O26 0.030(3) 0.034(3) 0.034(3) -0.003(3) 0.003(2) -0.001(2)
O27 0.035(3) 0.035(4) 0.042(4) 0.004(3) -0.003(3) -0.004(3)
O28 0.024(4) 0.032(4) 0.036(5) 0.000 -0.002(3) 0.000
O29 0.045(4) 0.038(4) 0.056(5) 0.000(3) 0.004(3) 0.003(3)
O30 0.033(3) 0.031(3) 0.032(3) -0.001(2) -0.002(2) 0.000(2)
O31 0.042(4) 0.034(4) 0.043(4) 0.008(3) -0.005(3) 0.002(3)
O32 0.026(4) 0.032(4) 0.033(4) 0.000 0.003(3) 0.000
O33 0.057(4) 0.067(6) 0.064(5) -0.009(4) 0.008(4) -0.006(4)
O34 0.032(3) 0.033(4) 0.035(3) -0.001(3) 0.005(2) 0.000(3)
O35 0.025(3) 0.025(3) 0.033(3) -0.002(2) 0.000(2) -0.001(2)
O36 0.026(4) 0.033(4) 0.034(5) 0.000 0.001(3) 0.000
O37 0.034(3) 0.033(3) 0.032(3) -0.002(3) 0.002(2) -0.001(3)
O38 0.034(3) 0.033(3) 0.032(3) 0.002(3) 0.003(3) 0.000(3)
C1 0.037(4) 0.030(4) 0.035(4) 0.000(3) 0.002(3) -0.006(3)
C2 0.028(7) 0.035(5) 0.035(6) 0.000 0.008(5) 0.000
C3 0.027(6) 0.038(5) 0.033(6) 0.000 -0.001(5) 0.000
C4 0.038(4) 0.033(4) 0.036(5) 0.002(4) -0.002(3) 0.007(3)
B1 0.026(5) 0.027(5) 0.029(4) 0.000 -0.001(3) 0.000

loop_
_atom_type_symbol
_atom_type_description
_atom_type_scat_dispersion_real
_atom_type_scat_dispersion_imag
_atom_type_scat_source
C C 0.0033 0.0016 'International Tables Vol C Tables 4.2.6.8 and 6.1.1.4'
H H 0.0000 0.0000 'International Tables Vol C Tables 4.2.6.8 and 6.1.1.4'
B B 0.0013 0.0007 'International Tables Vol C Tables 4.2.6.8 and 6.1.1.4'
Cr Cr 0.3209 0.6236 'International Tables Vol C Tables 4.2.6.8 and 6.1.1.4'
K K 0.2009 0.2494 'International Tables Vol C Tables 4.2.6.8 and 6.1.1.4'
O O 0.0106 0.0060 'International Tables Vol C Tables 4.2.6.8 and 6.1.1.4'
W W -0.8490 6.8722 'International Tables Vol C Tables 4.2.6.8 and 6.1.1.4'

loop_
_geom_angle_atom_site_label_1
_geom_angle_atom_site_label_2
_geom_angle_atom_site_label_3
_geom_angle
_geom_angle_site_symmetry_1
_geom_angle_site_symmetry_3
_geom_angle_publ_flag
O23 W1 O9 171.3(3) . . ?
O23 W1 O24 100.6(4) . 7_575 ?
O23 W1 O30 100.7(4) . . ?
O23 W1 O32 98.8(4) . . ?
O23 W1 O37 97.6(4) . . ?
O24 W1 O9 85.7(3) 7_575 . ?
O24 W1 O30 86.8(3) 7_575 . ?
O24 W1 O32 160.5(4) 7_575 . ?
O24 W1 O37 90.6(3) 7_575 . ?
O30 W1 O9 85.6(3) . . ?
O30 W1 O32 87.7(4) . . ?
O32 W1 O9 75.2(3) . . ?
O37 W1 O9 76.2(3) . . ?
O37 W1 O30 161.7(3) . . ?
O37 W1 O32 88.7(4) . . ?
O25 W2 O9 173.0(5) . . ?
O25 W2 O26 99.9(4) . 7_575 ?
O25 W2 O26 99.9(4) . . ?
O25 W2 O37 99.0(4) . 7_575 ?
O25 W2 O37 99.0(4) . . ?
O26 W2 O9 85.1(3) 7_575 . ?
O26 W2 O9 85.1(3) . . ?
O26 W2 O26 88.1(5) . 7_575 ?
O26 W2 O37 89.1(3) . 7_575 ?
O26 W2 O37 161.0(3) 7_575 7_575 ?
O26 W2 O37 161.0(3) . . ?
O26 W2 O37 89.1(3) 7_575 . ?
O37 W2 O9 76.0(3) . . ?
O37 W2 O9 76.0(3) 7_575 . ?
O37 W2 O37 87.4(5) . 7_575 ?
O3 W3 O5 99.2(3) . . ?
O3 W3 O21 100.4(3) . . ?
O3 W3 O24 98.4(4) . . ?
O3 W3 O35 174.0(3) . . ?
O3 W3 O38 99.6(4) . 7_575 ?
O5 W3 O24 88.3(3) . . ?
O5 W3 O35 76.0(3) . . ?
O21 W3 O5 89.2(3) . . ?
O21 W3 O24 161.3(3) . . ?
O21 W3 O35 76.2(3) . . ?
O21 W3 O38 89.9(3) . 7_575 ?
O24 W3 O35 85.2(3) . . ?
O38 W3 O5 161.0(3) 7_575 . ?
O38 W3 O24 86.5(3) 7_575 . ?
O38 W3 O35 85.4(3) 7_575 . ?
O5 W4 O35 76.2(3) . . ?
O8 W4 O5 99.9(4) . . ?
O8 W4 O11 98.7(4) . . ?
O8 W4 O26 99.7(4) . . ?
O8 W4 O35 173.6(3) . . ?
O8 W4 O36 98.9(4) . . ?
O11 W4 O5 88.7(3) . . ?
O11 W4 O35 76.4(3) . . ?
O26 W4 O5 88.2(3) . . ?
O26 W4 O11 161.6(3) . . ?
O26 W4 O35 85.2(3) . . ?
O26 W4 O36 86.9(4) . . ?
O36 W4 O5 161.2(4) . . ?
O36 W4 O11 90.2(4) . . ?
O36 W4 O35 85.3(4) . . ?
O1 W5 K1 56.5(2) . 5_667 ?
O1 W5 O17 75.9(3) . . ?
O12 W5 K1 43.2(3) . 5_667 ?
O12 W5 O1 98.5(4) . . ?
O12 W5 O17 172.6(4) . . ?
O12 W5 O28 99.3(4) . . ?
O12 W5 O30 100.1(4) . . ?
O12 W5 O38 99.9(4) . . ?
O17 W5 K1 132.1(3) . 5_667 ?
O28 W5 K1 105.1(3) . 5_667 ?
O28 W5 O1 87.6(4) . . ?
O28 W5 O17 75.8(3) . . ?
O30 W5 K1 141.4(2) . 5_667 ?
O30 W5 O1 161.5(3) . . ?
O30 W5 O17 85.7(3) . . ?
O30 W5 O28 90.0(4) . . ?
O30 W5 O38 87.7(3) . . ?
O38 W5 K1 88.3(2) . 5_667 ?
O38 W5 O1 88.5(3) . . ?
O38 W5 O17 84.9(3) . . ?
O38 W5 O28 160.7(4) . . ?
O6 W6 O11 98.3(4) . 7_575 ?
O6 W6 O19 101.4(4) . . ?
O6 W6 O21 99.5(4) . 7_575 ?
O6 W6 O34 102.1(4) . . ?
O6 W6 O35 170.6(3) . 7_575 ?
O11 W6 O35 74.5(3) 7_575 7_575 ?
O19 W6 O11 89.5(4) . 7_575 ?
O19 W6 O21 159.0(4) . 7_575 ?
O19 W6 O34 87.2(4) . . ?
O19 W6 O35 84.7(4) . 7_575 ?
O21 W6 O11 86.6(3) 7_575 7_575 ?
O21 W6 O35 74.4(3) 7_575 7_575 ?
O34 W6 O11 159.6(3) . 7_575 ?
O34 W6 O21 89.4(3) . 7_575 ?
O34 W6 O35 85.2(3) . 7_575 ?
O1 W7 O1 88.5(5) . 7_575 ?
O1 W7 O17 75.6(3) . . ?
O1 W7 O17 75.6(3) 7_575 . ?
O22 W7 O1 99.3(4) . 7_575 ?
O22 W7 O1 99.3(4) . . ?
O22 W7 O17 172.7(5) . . ?
O22 W7 O34 100.0(4) . 7_575 ?
O22 W7 O34 100.0(4) . . ?
O34 W7 O1 89.2(3) 7_575 7_575 ?
O34 W7 O1 160.7(3) . 7_575 ?
O34 W7 O1 89.2(3) . . ?
O34 W7 O1 160.7(3) 7_575 . ?
O34 W7 O17 85.3(3) 7_575 . ?
O34 W7 O17 85.3(3) . . ?
O34 W7 O34 86.7(5) . 7_575 ?
K1 Cr1 K2 110.02(7) 2_565 . ?
O10 Cr1 K1 128.3(3) . 2_565 ?
O10 Cr1 K2 121.7(3) . . ?
O10 Cr1 O13 95.5(4) . . ?
O10 Cr1 O14 95.7(4) . 2_565 ?
O10 Cr1 O18 177.5(4) . . ?
O10 Cr1 O27 93.4(4) . . ?
O10 Cr1 O31 95.9(4) . 7_575 ?
O13 Cr1 K1 123.7(3) . 2_565 ?
O13 Cr1 K2 43.2(3) . . ?
O13 Cr1 O18 84.6(4) . . ?
O14 Cr1 K1 53.6(3) 2_565 2_565 ?
O14 Cr1 K2 120.6(3) 2_565 . ?
O14 Cr1 O13 94.2(4) 2_565 . ?
O14 Cr1 O18 81.8(4) 2_565 . ?
O18 Cr1 K1 50.1(3) . 2_565 ?
O18 Cr1 K2 59.9(3) . . ?
O27 Cr1 K1 48.4(3) . 2_565 ?
O27 Cr1 K2 131.5(3) . . ?
O27 Cr1 O13 171.1(4) . . ?
O27 Cr1 O14 83.5(4) . 2_565 ?
O27 Cr1 O18 86.5(4) . . ?
O27 Cr1 O31 93.2(4) . 7_575 ?
O31 Cr1 K1 116.2(3) 7_575 2_565 ?
O31 Cr1 K2 54.1(3) 7_575 . ?
O31 Cr1 O13 87.3(4) 7_575 . ?
O31 Cr1 O14 168.1(4) 7_575 2_565 ?
O31 Cr1 O18 86.7(4) 7_575 . ?
O10 Cr2 O15 96.2(3) . 7_575 ?
O10 Cr2 O15 96.2(3) . . ?
O10 Cr2 O16 94.5(3) . . ?
O10 Cr2 O16 94.5(3) . 7_575 ?
O10 Cr2 O20 178.1(5) . . ?
O15 Cr2 O15 88.1(5) . 7_575 ?
O15 Cr2 O20 85.2(4) 7_575 . ?
O15 Cr2 O20 85.2(4) . . ?
O16 Cr2 O15 90.8(4) . 7_575 ?
O16 Cr2 O15 169.3(4) 7_575 7_575 ?
O16 Cr2 O15 169.3(4) . . ?
O16 Cr2 O15 90.8(4) 7_575 . ?
O16 Cr2 O16 88.2(5) 7_575 . ?
O16 Cr2 O20 84.1(4) . . ?
O16 Cr2 O20 84.1(4) 7_575 . ?
Cr1 K1 W5 113.14(8) 2_564 5_667 ?
O1 K1 W5 29.44(14) 5_667 5_667 ?
O1 K1 Cr1 90.33(15) 5_667 2_564 ?
O1 K1 O33 91.3(3) 5_667 . ?
O6 K1 W5 136.7(2) . 5_667 ?
O6 K1 Cr1 85.18(19) . 2_564 ?
O6 K1 O1 120.1(2) . 5_667 ?
O6 K1 O7 66.3(3) . . ?
O6 K1 O12 147.2(3) . 5_667 ?
O6 K1 O14 117.3(2) . . ?
O6 K1 O18 77.1(3) . 2_564 ?
O6 K1 O23 86.8(3) . 6_557 ?
O6 K1 O29 86.0(3) . . ?
O6 K1 O33 147.4(3) . . ?
O7 K1 W5 70.56(19) . 5_667 ?
O7 K1 Cr1 110.4(2) . 2_564 ?
O7 K1 O1 59.8(2) . 5_667 ?
O7 K1 O33 145.6(3) . . ?
O12 K1 W5 23.81(16) 5_667 5_667 ?
O12 K1 Cr1 123.9(2) 5_667 2_564 ?
O12 K1 O1 52.7(2) 5_667 5_667 ?
O12 K1 O7 87.5(3) 5_667 . ?
O12 K1 O14 92.0(3) 5_667 . ?
O12 K1 O33 58.8(3) 5_667 . ?
O14 K1 W5 85.78(17) . 5_667 ?
O14 K1 Cr1 32.37(16) . 2_564 ?
O14 K1 O1 71.8(2) . 5_667 ?
O14 K1 O7 118.5(3) . . ?
O14 K1 O33 61.3(3) . . ?
O18 K1 W5 138.6(2) 2_564 5_667 ?
O18 K1 Cr1 32.92(18) 2_564 2_564 ?
O18 K1 O1 122.2(2) 2_564 5_667 ?
O18 K1 O7 131.2(3) 2_564 . ?
O18 K1 O12 135.5(3) 2_564 5_667 ?
O18 K1 O14 53.3(2) 2_564 . ?
O18 K1 O23 62.0(2) 2_564 6_557 ?
O18 K1 O29 128.2(3) 2_564 . ?
O18 K1 O33 78.7(3) 2_564 . ?
O23 K1 W5 127.80(18) 6_557 5_667 ?
O23 K1 Cr1 93.99(18) 6_557 2_564 ?
O23 K1 O1 153.1(2) 6_557 5_667 ?
O23 K1 O7 140.9(3) 6_557 . ?
O23 K1 O12 104.1(2) 6_557 5_667 ?
O23 K1 O14 98.6(2) 6_557 . ?
O23 K1 O33 62.6(3) 6_557 . ?
O27 K1 W5 106.27(19) 2_564 5_667 ?
O27 K1 Cr1 31.32(18) 2_564 2_564 ?
O27 K1 O1 77.2(2) 2_564 5_667 ?
O27 K1 O6 68.8(2) 2_564 . ?
O27 K1 O7 79.3(3) 2_564 . ?
O27 K1 O12 127.4(3) 2_564 5_667 ?
O27 K1 O14 53.7(2) 2_564 . ?
O27 K1 O18 57.5(3) 2_564 2_564 ?
O27 K1 O23 118.1(3) 2_564 6_557 ?
O27 K1 O29 152.8(3) 2_564 . ?
O27 K1 O33 114.4(3) 2_564 . ?
O29 K1 W5 84.7(2) . 5_667 ?
O29 K1 Cr1 160.9(2) . 2_564 ?
O29 K1 O1 108.8(3) . 5_667 ?
O29 K1 O7 81.3(3) . . ?
O29 K1 O12 70.1(3) . 5_667 ?
O29 K1 O14 153.4(3) . . ?
O29 K1 O23 68.6(3) . 6_557 ?
O29 K1 O33 92.2(3) . . ?
O33 K1 W5 75.2(2) . 5_667 ?
O33 K1 Cr1 86.1(2) . 2_564 ?
Cr1 K2 K1 154.98(9) . . ?
O2 K2 Cr1 104.4(2) . . ?
O2 K2 K1 100.6(2) . . ?
O2 K2 O4 77.4(3) . . ?
O2 K2 O12 108.2(3) . 5_667 ?
O2 K2 O13 122.2(3) . . ?
O2 K2 O18 112.9(3) . . ?
O2 K2 O29 131.3(3) . . ?
O2 K2 O31 74.4(3) . 7_575 ?
O2 K2 O33 52.6(3) . . ?
O2 K2 O37 67.2(3) . 6_557 ?
O4 K2 Cr1 69.52(19) . . ?
O4 K2 K1 118.05(19) . . ?
O4 K2 O18 48.0(3) . . ?
O4 K2 O31 62.2(2) . 7_575 ?
O4 K2 O33 85.8(3) . . ?
O4 K2 O37 140.3(3) . 6_557 ?
O12 K2 Cr1 125.23(19) 5_667 . ?
O12 K2 K1 45.08(18) 5_667 . ?
O12 K2 O4 76.2(3) 5_667 . ?
O12 K2 O18 95.0(2) 5_667 . ?
O12 K2 O31 136.9(3) 5_667 7_575 ?
O12 K2 O33 59.8(3) 5_667 . ?
O12 K2 O37 131.2(3) 5_667 6_557 ?
O13 K2 Cr1 28.96(18) . . ?
O13 K2 K1 130.3(2) . . ?
O13 K2 O4 96.5(3) . . ?
O13 K2 O12 126.2(3) . 5_667 ?
O13 K2 O18 50.5(2) . . ?
O13 K2 O31 53.7(2) . 7_575 ?
O13 K2 O33 173.9(3) . . ?
O13 K2 O37 87.8(2) . 6_557 ?
O18 K2 Cr1 31.04(15) . . ?
O18 K2 K1 135.33(18) . . ?
O29 K2 Cr1 113.9(2) . . ?
O29 K2 K1 44.8(2) . . ?
O29 K2 O4 143.2(3) . . ?
O29 K2 O12 73.0(3) . 5_667 ?
O29 K2 O13 86.1(3) . . ?
O29 K2 O18 115.5(3) . . ?
O29 K2 O31 138.4(3) . 7_575 ?
O29 K2 O33 95.6(3) . . ?
O29 K2 O37 76.4(3) . 6_557 ?
O31 K2 Cr1 30.00(15) 7_575 . ?
O31 K2 K1 174.91(18) 7_575 . ?
O31 K2 O18 49.1(2) 7_575 . ?
O31 K2 O33 123.4(3) 7_575 . ?
O33 K2 Cr1 150.4(2) . . ?
O33 K2 K1 52.3(2) . . ?
O33 K2 O18 132.9(3) . . ?
O37 K2 Cr1 101.63(18) 6_557 . ?
O37 K2 K1 86.75(17) 6_557 . ?
O37 K2 O18 132.7(2) 6_557 . ?
O37 K2 O31 90.4(2) 6_557 7_575 ?
O37 K2 O33 86.9(3) 6_557 . ?
W5 O1 K1 94.1(3) . 5_667 ?
W7 O1 W5 120.0(4) . . ?
W7 O1 K1 145.8(4) . 5_667 ?
W3 O5 W4 118.6(4) . . ?
W6 O6 K1 160.8(4) . . ?
W1 O9 W1 89.8(4) 7_575 . ?
W2 O9 W1 89.0(3) . . ?
W2 O9 W1 89.0(3) . 7_575 ?
B1 O9 W1 125.5(4) . 7_575 ?
B1 O9 W1 125.5(4) . . ?
B1 O9 W2 126.3(8) . . ?
Cr1 O10 Cr1 118.9(6) 7_575 . ?
Cr2 O10 Cr1 120.5(3) . 7_575 ?
Cr2 O10 Cr1 120.5(3) . . ?
W4 O11 W6 119.7(4) . 7_575 ?
W5 O12 K1 113.0(4) . 5_667 ?
W5 O12 K2 152.1(5) . 5_667 ?
K2 O12 K1 91.1(2) 5_667 5_667 ?
Cr1 O13 K2 107.8(4) . . ?
C3 O13 Cr1 129.8(9) . . ?
C3 O13 K2 116.1(8) . . ?
Cr1 O14 K1 94.0(3) 2_564 . ?
C2 O14 Cr1 131.2(8) . 2_564 ?
C2 O14 K1 128.6(8) . . ?
C4 O15 Cr2 131.0(8) . . ?
C1 O16 Cr2 131.6(7) . . ?
W5 O17 W5 88.7(4) . 7_575 ?
W5 O17 W7 88.5(3) 7_575 . ?
W5 O17 W7 88.5(3) . . ?
B1 O17 W5 126.1(5) . 7_575 ?
B1 O17 W5 126.1(5) . . ?
B1 O17 W7 126.7(8) . . ?
Cr1 O18 K1 97.0(3) . 2_565 ?
Cr1 O18 K2 89.0(3) . . ?
K1 O18 K2 173.8(3) 2_565 . ?
W6 O19 W6 149.9(7) . 7_575 ?
W3 O21 W6 120.7(4) . 7_575 ?
W1 O23 K1 166.6(4) . 6_657 ?
W1 O24 W3 148.9(4) 7_575 . ?
W4 O26 W2 147.9(5) . . ?
Cr1 O27 K1 100.3(3) . 2_565 ?
C1 O27 Cr1 131.6(8) . . ?
C1 O27 K1 126.1(7) . 2_565 ?
W5 O28 W5 119.7(5) . 7_575 ?
K2 O29 K1 93.1(3) . . ?
W5 O30 W1 147.7(4) . . ?
Cr1 O31 K2 95.9(3) 7_575 7_575 ?
C4 O31 Cr1 132.1(8) . 7_575 ?
C4 O31 K2 120.5(7) . 7_575 ?
W1 O32 W1 119.6(5) . 7_575 ?
K2 O33 K1 76.3(3) . . ?
W6 O34 W7 148.6(5) . . ?
W3 O35 W6 88.7(2) . 7_575 ?
W4 O35 W3 89.1(2) . . ?
W4 O35 W6 89.4(2) . 7_575 ?
B1 O35 W3 125.8(6) . . ?
B1 O35 W4 126.3(7) . . ?
B1 O35 W6 125.6(7) . 7_575 ?
W4 O36 W4 149.9(6) 7_575 . ?
W1 O37 W2 118.8(4) . . ?
W1 O37 K2 119.5(4) . 6_657 ?
W2 O37 K2 120.4(3) . 6_657 ?
W5 O38 W3 148.6(4) . 7_575 ?
O16 C1 O27 126.2(11) . . ?
O16 C1 H1 116.9 . . ?
O27 C1 H1 116.9 . . ?
O14 C2 O14 127.1(14) . 7_565 ?
O14 C2 H2 116.5 . . ?
O14 C2 H2 116.5 7_565 . ?
O13 C3 O13 129.8(15) . 7_575 ?
O13 C3 H3 115.1 . . ?
O13 C3 H3 115.1 7_575 . ?
O15 C4 H4 116.3 . . ?
O31 C4 O15 127.4(11) . . ?
O31 C4 H4 116.3 . . ?
O9 B1 O35 109.3(7) . 7_575 ?
O9 B1 O35 109.3(7) . . ?
O17 B1 O9 110.4(11) . . ?
O17 B1 O35 109.7(7) . . ?
O17 B1 O35 109.7(7) . 7_575 ?
O35 B1 O35 108.4(11) 7_575 . ?

loop_
_geom_bond_atom_site_label_1
_geom_bond_atom_site_label_2
_geom_bond_distance
_geom_bond_site_symmetry_2
_geom_bond_publ_flag
W1 O9 2.359(7) . ?
W1 O23 1.702(8) . ?
W1 O24 1.897(8) 7_575 ?
W1 O30 1.913(8) . ?
W1 O32 1.926(5) . ?
W1 O37 1.898(8) . ?
W2 O9 2.342(10) . ?
W2 O25 1.718(10) . ?
W2 O26 1.909(8) 7_575 ?
W2 O26 1.909(8) . ?
W2 O37 1.932(8) 7_575 ?
W2 O37 1.932(8) . ?
W3 O3 1.716(8) . ?
W3 O5 1.908(8) . ?
W3 O21 1.888(8) . ?
W3 O24 1.915(7) . ?
W3 O35 2.348(7) . ?
W3 O38 1.900(8) 7_575 ?
W4 O5 1.915(8) . ?
W4 O8 1.730(8) . ?
W4 O11 1.909(8) . ?
W4 O26 1.884(8) . ?
W4 O35 2.337(7) . ?
W4 O36 1.888(3) . ?
W5 K1 3.891(3) 5_667 ?
W5 O1 1.917(8) . ?
W5 O12 1.706(8) . ?
W5 O17 2.365(7) . ?
W5 O28 1.911(5) . ?
W5 O30 1.892(8) . ?
W5 O38 1.900(8) . ?
W6 O6 1.726(8) . ?
W6 O11 1.938(8) 7_575 ?
W6 O19 1.885(3) . ?
W6 O21 1.924(7) 7_575 ?
W6 O34 1.896(8) . ?
W6 O35 2.393(7) 7_575 ?
W7 O1 1.909(8) 7_575 ?
W7 O1 1.909(8) . ?
W7 O17 2.384(10) . ?
W7 O22 1.711(11) . ?
W7 O34 1.904(8) . ?
W7 O34 1.904(8) 7_575 ?
Cr1 K1 3.702(3) 2_565 ?
Cr1 K2 3.930(3) . ?
Cr1 O10 1.901(6) . ?
Cr1 O13 1.999(9) . ?
Cr1 O14 1.987(8) 2_565 ?
Cr1 O18 2.027(9) . ?
Cr1 O27 1.956(9) . ?
Cr1 O31 1.975(8) 7_575 ?
Cr2 O10 1.885(11) . ?
Cr2 O15 1.967(8) 7_575 ?
Cr2 O15 1.967(8) . ?
Cr2 O16 1.966(8) 7_575 ?
Cr2 O16 1.966(8) . ?
Cr2 O20 2.059(13) . ?
K1 O1 3.253(8) 5_667 ?
K1 O6 2.829(9) . ?
K1 O7 2.993(10) . ?
K1 O12 2.894(9) 5_667 ?
K1 O14 2.987(9) . ?
K1 O18 2.862(9) 2_564 ?
K1 O23 2.894(8) 6_557 ?
K1 O27 2.813(9) 2_564 ?
K1 O29 2.881(10) . ?
K1 O33 3.328(12) . ?
K2 O2 2.716(10) . ?
K2 O4 2.900(10) . ?
K2 O12 2.829(9) 5_667 ?
K2 O13 2.827(9) . ?
K2 O18 3.401(9) . ?
K2 O29 2.748(10) . ?
K2 O31 3.201(9) 7_575 ?
K2 O33 3.290(12) . ?
K2 O37 3.000(8) 6_557 ?
O9 B1 1.526(18) . ?
O13 C3 1.236(11) . ?
O14 C2 1.256(11) . ?
O15 C4 1.263(15) . ?
O16 C1 1.255(14) . ?
O17 B1 1.500(18) . ?
O27 C1 1.263(15) . ?
O31 C4 1.241(15) . ?
O35 B1 1.542(12) . ?
C1 H1 0.9500 . ?
C2 H2 0.9500 . ?
C3 H3 0.9500 . ?
C4 H4 0.9500 . ?

loop_
_geom_torsion_atom_site_label_1
_geom_torsion_atom_site_label_2
_geom_torsion_atom_site_label_3
_geom_torsion_atom_site_label_4
_geom_torsion
_geom_torsion_site_symmetry_1
_geom_torsion_site_symmetry_2
_geom_torsion_site_symmetry_3
_geom_torsion_site_symmetry_4
_geom_torsion_publ_flag
W1 O9 B1 O17 -60.1(6) 7_575 . . . ?
W1 O9 B1 O17 60.1(6) . . . . ?
W1 O9 B1 O35 60.7(13) 7_575 . . . ?
W1 O9 B1 O35 -60.7(13) . . . 7_575 ?
W1 O9 B1 O35 -179.2(6) . . . . ?
W1 O9 B1 O35 179.2(6) 7_575 . . 7_575 ?
W2 O9 B1 O17 180.000(2) . . . . ?
W2 O9 B1 O35 -59.2(8) . . . . ?
W2 O9 B1 O35 59.2(8) . . . 7_575 ?
W3 O35 B1 O9 -61.5(12) . . . . ?
W3 O35 B1 O17 59.7(12) . . . . ?
W3 O35 B1 O35 179.4(4) . . . 7_575 ?
W4 O35 B1 O9 59.0(11) . . . . ?
W4 O35 B1 O17 -179.8(6) . . . . ?
W4 O35 B1 O35 -60.1(12) . . . 7_575 ?
W5 O17 B1 O9 -59.8(7) . . . . ?
W5 O17 B1 O9 59.8(6) 7_575 . . . ?
W5 O17 B1 O35 179.6(6) . . . . ?
W5 O17 B1 O35 60.7(13) . . . 7_575 ?
W5 O17 B1 O35 -179.6(6) 7_575 . . 7_575 ?
W5 O17 B1 O35 -60.7(13) 7_575 . . . ?
W6 O35 B1 O9 179.7(6) 7_575 . . . ?
W6 O35 B1 O17 -59.1(11) 7_575 . . . ?
W6 O35 B1 O35 60.6(12) 7_575 . . 7_575 ?
W7 O17 B1 O9 180.000(2) . . . . ?
W7 O17 B1 O35 -59.5(8) . . . 7_575 ?
W7 O17 B1 O35 59.5(8) . . . . ?
Cr1 O13 C3 O13 10(3) . . . 7_575 ?
Cr1 O14 C2 O14 -8(3) 2_564 . . 7_565 ?
Cr1 O27 C1 O16 9.2(18) . . . . ?
Cr1 O31 C4 O15 6.0(19) 7_575 . . . ?
Cr2 O15 C4 O31 -2.6(19) . . . . ?
Cr2 O16 C1 O27 -17.6(17) . . . . ?
K1 W5 O12 K2 147.9(12) 5_667 . . 5_667 ?
K1 W5 O30 W1 118.8(7) 5_667 . . . ?
K1 W5 O38 W3 -175.7(9) 5_667 . . 7_575 ?
K1 O14 C2 O14 -153.4(11) . . . 7_565 ?
K1 O27 C1 O16 169.6(8) 2_565 . . . ?
K2 O13 C3 O13 158.7(13) . . . 7_575 ?
K2 O31 C4 O15 139.9(10) 7_575 . . . ?
O1 W5 O12 K1 13.3(4) . . . 5_667 ?
O1 W5 O12 K2 161.1(9) . . . 5_667 ?
O1 W5 O30 W1 -44.1(16) . . . . ?
O1 W5 O38 W3 127.8(9) . . . 7_575 ?
O3 W3 O21 W6 173.9(5) . . . 7_575 ?
O5 W3 O21 W6 74.7(5) . . . 7_575 ?
O5 W4 O26 W2 129.9(8) . . . . ?
O5 W4 O36 W4 -40(2) . . . 7_575 ?
O6 W6 O19 W6 132.3(13) . . . 7_575 ?
O6 W6 O34 W7 -133.7(8) . . . . ?
O8 W4 O26 W2 -130.4(8) . . . . ?
O8 W4 O36 W4 134.9(12) . . . 7_575 ?
O9 W1 O37 W2 0.7(4) . . . . ?
O9 W1 O37 K2 -166.5(4) . . . 6_657 ?
O11 W4 O26 W2 49.4(16) . . . . ?
O11 W4 O36 W4 -126.3(12) . . . 7_575 ?
O11 W6 O6 K1 88.5(14) 7_575 . . . ?
O11 W6 O19 W6 -129.3(13) 7_575 . . 7_575 ?
O11 W6 O34 W7 48.3(15) 7_575 . . . ?
O12 W5 O30 W1 134.1(8) . . . . ?
O12 W5 O38 W3 -133.9(9) . . . 7_575 ?
O15 Cr2 O10 Cr1 44.7(6) . . . 7_575 ?
O15 Cr2 O10 Cr1 133.5(6) 7_575 . . 7_575 ?
O15 Cr2 O10 Cr1 -133.5(6) . . . . ?
O15 Cr2 O10 Cr1 -44.7(6) 7_575 . . . ?
O16 Cr2 O10 Cr1 46.6(6) . . . . ?
O16 Cr2 O10 Cr1 135.2(6) 7_575 . . . ?
O16 Cr2 O10 Cr1 -46.6(6) 7_575 . . 7_575 ?
O16 Cr2 O10 Cr1 -135.2(6) . . . 7_575 ?
O17 W5 O30 W1 -50.7(8) . . . . ?
O17 W5 O38 W3 51.8(9) . . . 7_575 ?
O19 W6 O6 K1 179.7(14) . . . . ?
O19 W6 O34 W7 -32.6(9) . . . . ?
O21 W6 O6 K1 0.6(15) 7_575 . . . ?
O21 W6 O19 W6 -50(2) 7_575 . . 7_575 ?
O21 W6 O34 W7 126.7(9) 7_575 . . . ?
O23 W1 O37 W2 -173.1(5) . . . . ?
O23 W1 O37 K2 19.7(5) . . . 6_657 ?
O24 W1 O23 K1 108.7(19) 7_575 . . 6_657 ?
O24 W1 O37 W2 86.1(5) 7_575 . . . ?
O24 W1 O37 K2 -81.1(4) 7_575 . . 6_657 ?
O24 W3 O21 W6 -7.7(13) . . . 7_575 ?
O26 W4 O36 W4 35.5(12) . . . 7_575 ?
O28 W5 O12 K1 102.2(5) . . . 5_667 ?
O28 W5 O12 K2 -109.9(10) . . . 5_667 ?
O28 W5 O30 W1 -126.5(8) . . . . ?
O28 W5 O38 W3 49.2(17) . . . 7_575 ?
O30 W1 O23 K1 -162.6(18) . . . 6_657 ?
O30 W1 O37 W2 4.4(14) . . . . ?
O30 W1 O37 K2 -162.8(9) . . . 6_657 ?
O30 W5 O12 K1 -166.2(4) . . . 5_667 ?
O30 W5 O12 K2 -18.3(10) . . . 5_667 ?
O30 W5 O38 W3 -34.1(9) . . . 7_575 ?
O32 W1 O23 K1 -73.3(19) . . . 6_657 ?
O32 W1 O37 W2 -74.4(5) . . . . ?
O32 W1 O37 K2 118.4(4) . . . 6_657 ?
O34 W6 O6 K1 -90.8(14) . . . . ?
O34 W6 O19 W6 30.6(13) . . . 7_575 ?
O35 W3 O21 W6 -1.1(4) . . . 7_575 ?
O35 W4 O26 W2 53.6(8) . . . . ?
O35 W4 O36 W4 -50.0(12) . . . 7_575 ?
O35 W6 O19 W6 -54.8(13) 7_575 . . 7_575 ?
O35 W6 O34 W7 52.3(8) 7_575 . . . ?
O36 W4 O26 W2 -31.9(9) . . . . ?
O37 W1 O23 K1 16.6(19) . . . 6_657 ?
O38 W3 O21 W6 -86.4(5) 7_575 . . 7_575 ?
O38 W5 O12 K1 -76.7(4) . . . 5_667 ?
O38 W5 O12 K2 71.2(10) . . . 5_667 ?
O38 W5 O30 W1 34.4(8) . . . . ?

loop_
_platon_squeeze_void_nr
_platon_squeeze_void_average_x
_platon_squeeze_void_average_y
_platon_squeeze_void_average_z
_platon_squeeze_void_volume
_platon_squeeze_void_count_electrons
_platon_squeeze_void_content
1 0.643 0.250 0.701 224 91 ' '
2 0.143 0.250 0.799 225 91 ' '
3 0.857 0.750 0.201 224 91 ' '
4 0.357 0.750 0.299 224 91 ' '
